data_7056054
loop_
_publ_author_name
'Wang, Xiufeng'
'Li, Hongdao'
'Sun, Juan'
'Yang, Meng'
'Li, Cun'
'Li, Licun'

_publ_section_title
;
 LnIII--CoII heterometallic chains based on pyridine substituted nitronyl
 nitroxides
;
_journal_issue 8
_journal_name_full 'New J. Chem.'
_journal_page_first 2973
_journal_paper_doi 10.1039/C6NJ03849B
_journal_volume 41
_journal_year 2017
_chemical_formula_moiety 'C49 H37 Co F30 Gd N6 O14'
_chemical_formula_sum 'C49 H37 Co F30 Gd N6 O14'
_chemical_formula_weight 1763.07
_space_group_crystal_system triclinic
_space_group_IT_number 2
_space_group_name_Hall '-P 1'
_space_group_name_H-M_alt 'P -1'
_symmetry_space_group_name_Hall '-P 1'
_symmetry_space_group_name_H-M 'P -1'
_atom_sites_solution_hydrogens geom
_audit_creation_method SHELXL-2014/7
_audit_update_record
;
2016-09-20 deposited with the CCDC.
2017-03-07 downloaded from the CCDC.
;
_cell_angle_alpha 88.65(3)
_cell_angle_beta 88.66(3)
_cell_angle_gamma 64.82(3)
_cell_formula_units_Z 2
_cell_length_a 13.649(3)
_cell_length_b 15.974(3)
_cell_length_c 17.707(3)
_cell_measurement_reflns_used 6146
_cell_measurement_temperature 113(2)
_cell_measurement_theta_max 26.0196
_cell_measurement_theta_min 1.6488
_cell_volume 3492.4(15)
_computing_cell_refinement 'Bruker XSCANS'
_computing_data_collection 'CrystalClear (Rigaku Inc., 2008)'
_computing_data_reduction 'Bruker SHELXTL'
_computing_molecular_graphics SHELXL-2014/7
_computing_publication_material SHELXL-2014/7
_computing_structure_refinement 'SHELXL-2014/7 (Sheldrick, 2014)'
_computing_structure_solution 'SHELXL-2014/7 (Sheldrick, 2014)'
_diffrn_ambient_temperature 113(2)
_diffrn_measured_fraction_theta_full 0.991
_diffrn_measured_fraction_theta_max 0.991
_diffrn_measurement_device_type 'CCD area detector'
_diffrn_radiation_type MoK\a
_diffrn_radiation_wavelength 0.71073
_diffrn_reflns_av_R_equivalents 0.0525
_diffrn_reflns_av_unetI/netI 0.0845
_diffrn_reflns_Laue_measured_fraction_full 0.991
_diffrn_reflns_Laue_measured_fraction_max 0.991
_diffrn_reflns_limit_h_max 15
_diffrn_reflns_limit_h_min -16
_diffrn_reflns_limit_k_max 18
_diffrn_reflns_limit_k_min -18
_diffrn_reflns_limit_l_max 21
_diffrn_reflns_limit_l_min -20
_diffrn_reflns_number 28438
_diffrn_reflns_point_group_measured_fraction_full 0.991
_diffrn_reflns_point_group_measured_fraction_max 0.991
_diffrn_reflns_theta_full 25.009
_diffrn_reflns_theta_max 25.009
_diffrn_reflns_theta_min 1.649
_exptl_absorpt_coefficient_mu 1.318
_exptl_absorpt_correction_T_max 1.0000
_exptl_absorpt_correction_T_min 0.6695
_exptl_absorpt_correction_type multi-scan
_exptl_absorpt_process_details sadabs
_exptl_crystal_colour blue
_exptl_crystal_density_diffrn 1.636
_exptl_crystal_description Prism
_exptl_crystal_F_000 1692
_exptl_crystal_size_max 0.20
_exptl_crystal_size_mid 0.17
_exptl_crystal_size_min 0.15
_refine_diff_density_max 0.620
_refine_diff_density_min -0.948
_refine_diff_density_rms 0.093
_refine_ls_extinction_method none
_refine_ls_goodness_of_fit_ref 1.066
_refine_ls_hydrogen_treatment constr
_refine_ls_matrix_type full
_refine_ls_number_parameters 1018
_refine_ls_number_reflns 12194
_refine_ls_number_restraints 73
_refine_ls_restrained_S_all 1.075
_refine_ls_R_factor_all 0.1023
_refine_ls_R_factor_gt 0.0693
_refine_ls_shift/su_max 0.009
_refine_ls_shift/su_mean 0.006
_refine_ls_structure_factor_coef Fsqd
_refine_ls_weighting_details 'w=1/[\s^2^(Fo^2^)+(0.0767P)^2^] where P=(Fo^2^+2Fc^2^)/3'
_refine_ls_weighting_scheme calc
_refine_ls_wR_factor_gt 0.1510
_refine_ls_wR_factor_ref 0.1707
_reflns_Friedel_coverage 0.000
_reflns_number_gt 8414
_reflns_number_total 12194
_reflns_threshold_expression 'I > 2\s(I)'
_cod_data_source_file c6nj03849b2.cif
_cod_data_source_block complex2Gd
_cod_depositor_comments
;
The following automatic conversions were performed:

'_exptl_absorpt_correction_type' value 'Multi-scan' changed to
'multi-scan' according to
/home/data/users/saulius/crontab/automatic-downloads/rss-feeds/RSC/lib/dictionaries/cif_core.dic
dictionary named 'cif_core.dic' version 2.4.2 from 2011-04-26.

Automatic conversion script
Id: cif_fix_values 4973 2017-02-22 13:04:09Z antanas 

 Adding full bibliography for 7056052--7056055.cif.
;
_cod_original_cell_volume 3492.6(14)
_cod_database_code 7056054
_shelx_shelxl_version_number 2014/7
_shelx_space_group_comment
;
The symmetry employed for this shelxl refinement is uniquely defined
by the following loop, which should always be used as a source of
symmetry information in preference to the above space-group names.
They are only intended as comments.
;

loop_
_space_group_symop_operation_xyz
'x, y, z'
'-x, -y, -z'

loop_
_atom_site_label
_atom_site_type_symbol
_atom_site_fract_x
_atom_site_fract_y
_atom_site_fract_z
_atom_site_U_iso_or_equiv
_atom_site_adp_type
_atom_site_occupancy
_atom_site_site_symmetry_order
_atom_site_calc_flag
_atom_site_refinement_flags_posn
_atom_site_refinement_flags_adp
_atom_site_refinement_flags_occupancy
_atom_site_disorder_assembly
_atom_site_disorder_group
Gd1 Gd 0.46125(3) 0.76952(2) 0.23984(2) 0.05597(15) Uani 1 1 d . . . . .
Co1 Co 0.99291(7) 0.28313(6) 0.24205(5) 0.0497(2) Uani 1 1 d . . . . .
F1 F 0.5677(8) 1.0276(5) 0.1716(5) 0.168(3) Uani 1 1 d . . . . .
F2 F 0.5056(9) 1.0622(5) 0.2776(6) 0.198(4) Uani 1 1 d . . . . .
F3 F 0.6731(8) 1.0094(5) 0.2601(6) 0.200(4) Uani 1 1 d . . . . .
F4 F 0.8773(7) 0.7076(7) 0.3447(9) 0.251(7) Uani 1 1 d . . . . .
F5 F 0.7934(9) 0.6645(12) 0.4071(7) 0.285(8) Uani 1 1 d . U . . .
F6B F 0.878(2) 0.644(3) 0.267(2) 0.141(11) Uani 0.27(2) 1 d . U P A 2
F7 F 0.0726(5) 1.0184(5) 0.1030(4) 0.192(4) Uani 1 1 d . . . . .
F8 F 0.2138(7) 1.0320(5) 0.0880(5) 0.181(4) Uani 1 1 d . . . . .
F9 F 0.1948(6) 0.9319(5) 0.0332(4) 0.169(3) Uani 1 1 d . . . . .
F10 F 0.0944(7) 0.8167(7) 0.3674(6) 0.204(5) Uani 1 1 d . . . . .
F11B F 0.0316(8) 0.7994(11) 0.2701(6) 0.283(7) Uani 1 1 d . . . B 2
F12 F 0.1653(8) 0.6905(7) 0.3207(7) 0.221(5) Uani 1 1 d . . . . .
F13B F 0.241(3) 0.599(4) 0.106(2) 0.12(2) Uani 0.20(4) 1 d . U P C 2
F14 F 0.2703(11) 0.6735(6) 0.0546(7) 0.248(6) Uani 1 1 d . . . . .
F15 F 0.4054(15) 0.5872(18) 0.0234(9) 0.359(12) Uani 1 1 d . U . . .
F17 F 0.4741(6) 0.4141(4) 0.3144(5) 0.162(3) Uani 1 1 d . U . D 1
F18 F 0.6021(9) 0.4404(11) 0.3415(12) 0.197(11) Uani 0.82(3) 1 d . U P D 1
F19B F 0.779(5) 0.107(4) 0.124(3) 0.061(18) Uani 0.070(12) 1 d . U P E 2
F20B F 0.6663(18) 0.266(3) 0.2103(11) 0.163(15) Uani 0.63(6) 1 d . . P E 2
F21B F 0.7200(15) 0.1769(19) 0.1067(8) 0.111(6) Uani 0.60(4) 1 d . U P E 2
F22 F 0.9823(9) 0.2066(10) -0.0468(4) 0.200(5) Uani 1 1 d . . . . .
F23 F 0.9683(18) 0.3232(8) -0.0285(6) 0.140(7) Uani 0.66(3) 1 d . . P F 1
F24 F 1.1170(13) 0.234(2) -0.0075(9) 0.071(7) Uani 0.37(3) 1 d . U P F 1
F25 F 1.2335(7) 0.4228(7) 0.2636(5) 0.180(4) Uani 1 1 d . . . . .
F26 F 1.3182(6) 0.2939(7) 0.3077(5) 0.188(4) Uani 1 1 d . . . . .
F27B F 1.2607(10) 0.3840(14) 0.3892(7) 0.117(6) Uani 0.63(3) 1 d . U P G 2
F28B F 0.9338(17) 0.4484(16) 0.5077(9) 0.199(11) Uani 0.86(3) 1 d . . P H 2
F29 F 0.8011(6) 0.4331(6) 0.4574(5) 0.174(4) Uani 1 1 d . . . . .
F30 F 0.9236(8) 0.3229(7) 0.5092(4) 0.181(4) Uani 1 1 d . . . . .
O1 O 0.1434(5) 0.9450(4) 0.5317(3) 0.115(3) Uani 1 1 d . . . . .
O2 O 0.4271(4) 0.8433(3) 0.3584(3) 0.0780(16) Uani 1 1 d . . . . .
O3 O 0.3209(4) 0.8858(3) 0.1732(3) 0.0645(13) Uani 1 1 d . . . . .
O4 O 0.2930(5) 0.7763(4) 0.2883(3) 0.0924(19) Uani 1 1 d . . . . .
O5 O 0.5121(4) 0.8940(3) 0.2346(3) 0.0668(13) Uani 1 1 d . . . . .
O6 O 0.6356(4) 0.7128(3) 0.2936(3) 0.0646(14) Uani 1 1 d . . . . .
O7 O 0.5001(4) 0.6192(4) 0.2871(3) 0.0800(17) Uani 1 1 d . . . . .
O8 O 0.4119(4) 0.6884(4) 0.1481(3) 0.0821(16) Uani 1 1 d . . . . .
O9 O 0.5824(4) 0.7394(3) 0.1391(3) 0.0708(15) Uani 1 1 d . . . . .
O10 O 0.8165(4) 0.5978(4) -0.0579(3) 0.0833(17) Uani 1 1 d . . . . .
O11 O 1.0438(3) 0.2439(3) 0.1315(3) 0.0550(11) Uani 1 1 d . . . . .
O12 O 0.8690(4) 0.2450(3) 0.2262(3) 0.0591(12) Uani 1 1 d . . . . .
O13 O 1.1168(3) 0.3192(3) 0.2622(3) 0.0564(12) Uani 1 1 d . . . . .
O14 O 0.9295(4) 0.3308(3) 0.3476(3) 0.0602(12) Uani 1 1 d . . . . .
N1 N 0.0866(4) 1.1507(4) 0.2917(3) 0.0525(14) Uani 1 1 d . . . . .
N2 N 0.2336(5) 0.8979(4) 0.5001(3) 0.0737(19) Uani 1 1 d . . . . .
N3 N 0.3674(5) 0.8509(4) 0.4183(3) 0.074(2) Uani 1 1 d . . . . .
N4 N 0.6220(4) 0.7216(4) 0.0716(3) 0.0528(14) Uani 1 1 d . . . . .
N5 N 0.7367(4) 0.6572(4) -0.0213(3) 0.0575(15) Uani 1 1 d . . . . .
N6 N 0.8997(4) 0.4184(3) 0.1915(3) 0.0563(15) Uani 1 1 d . . . . .
C1 C 0.0391(6) 1.1117(5) 0.3399(4) 0.067(2) Uani 1 1 d . . . . .
H1 H -0.0361 1.1392 0.3431 0.080 Uiso 1 1 calc R U . . .
C2 C 0.1948(5) 1.1059(4) 0.2880(4) 0.0599(19) Uani 1 1 d . . . . .
H2 H 0.2310 1.1293 0.2547 0.072 Uiso 1 1 calc R U . . .
C3 C 0.0931(6) 1.0342(5) 0.3848(4) 0.070(2) Uani 1 1 d . . . . .
H3 H 0.0553 1.0108 0.4168 0.084 Uiso 1 1 calc R U . . .
C4 C 0.2569(5) 1.0275(5) 0.3296(4) 0.0608(19) Uani 1 1 d . . . . .
H4 H 0.3317 0.9993 0.3232 0.073 Uiso 1 1 calc R U . . .
C5 C 0.2065(5) 0.9919(5) 0.3808(4) 0.0572(18) Uani 1 1 d . . . . .
C6 C 0.2673(6) 0.9145(5) 0.4304(4) 0.062(2) Uani 1 1 d . . . . .
C7 C 0.3172(7) 0.8107(6) 0.5354(5) 0.080(3) Uani 1 1 d . . . . .
C8 C 0.2826(12) 0.7338(8) 0.5140(10) 0.210(9) Uani 1 1 d . . . . .
H8A H 0.3051 0.6864 0.5526 0.315 Uiso 1 1 calc R U . . .
H8B H 0.3160 0.7075 0.4667 0.315 Uiso 1 1 calc R U . . .
H8C H 0.2053 0.7597 0.5095 0.315 Uiso 1 1 calc R U . . .
C10 C 0.4195(8) 0.7951(7) 0.4892(5) 0.103(3) Uani 1 1 d . U . . .
C11 C 0.4830(10) 0.8480(10) 0.5252(7) 0.167(6) Uani 1 1 d . U . . .
H11A H 0.4338 0.8980 0.5554 0.251 Uiso 1 1 calc R U . . .
H11B H 0.5133 0.8721 0.4855 0.251 Uiso 1 1 calc R U . . .
H11C H 0.5400 0.8057 0.5563 0.251 Uiso 1 1 calc R U . . .
C12 C 0.5022(8) 0.7046(7) 0.4737(6) 0.130(5) Uani 1 1 d . . . . .
H12A H 0.5300 0.6724 0.5204 0.195 Uiso 1 1 calc R U . . .
H12B H 0.5598 0.7100 0.4449 0.195 Uiso 1 1 calc R U . . .
H12C H 0.4723 0.6708 0.4453 0.195 Uiso 1 1 calc R U . . .
C13 C 0.1210(11) 0.7712(15) 0.2972(12) 0.169(8) Uani 1 1 d . . . . .
C14 C 0.2017(8) 0.8064(7) 0.2594(6) 0.091(3) Uani 1 1 d . . . . .
C15 C 0.1616(6) 0.8674(7) 0.1996(5) 0.090(3) Uani 1 1 d . . . . .
H15 H 0.0906 0.8847 0.1848 0.108 Uiso 1 1 calc R U . . .
C16 C 0.2238(6) 0.9034(5) 0.1612(5) 0.069(2) Uani 1 1 d . . . . .
C17 C 0.1733(7) 0.9715(7) 0.0976(6) 0.086(3) Uani 1 1 d . . . . .
C18 C 0.8102(11) 0.6773(11) 0.3372(10) 0.127(4) Uani 1 1 d . U . . .
C19 C 0.7009(7) 0.7476(7) 0.3041(6) 0.092(3) Uani 1 1 d . . . . .
C20 C 0.6884(8) 0.8366(7) 0.2849(6) 0.106(3) Uani 1 1 d . . . . .
H20 H 0.7452 0.8524 0.2936 0.128 Uiso 1 1 calc R U . . .
C21 C 0.5947(8) 0.9023(6) 0.2532(5) 0.082(2) Uani 1 1 d . . . . .
C22 C 0.5895(12) 0.9998(8) 0.2404(8) 0.114(4) Uani 1 1 d . . . . .
C23 C 0.5011(10) 0.4823(9) 0.3312(10) 0.135(4) Uani 1 1 d . U . . .
C24 C 0.4716(6) 0.5577(6) 0.2709(6) 0.080(3) Uani 1 1 d . . . . .
C25 C 0.4206(7) 0.5509(6) 0.2082(6) 0.099(3) Uani 1 1 d . . . . .
H25 H 0.4010 0.5021 0.2043 0.118 Uiso 1 1 calc R U . . .
C26 C 0.3970(7) 0.6164(6) 0.1493(6) 0.086(3) Uani 1 1 d . . . . .
C27 C 0.3397(17) 0.6050(8) 0.0814(10) 0.147(6) Uani 1 1 d . U . . .
C28 C 0.5837(5) 0.7935(5) 0.0084(4) 0.0573(19) Uani 1 1 d . . . . .
C29 C 0.4599(5) 0.8342(6) 0.0050(5) 0.084(3) Uani 1 1 d . . . . .
H29A H 0.4374 0.7849 0.0039 0.126 Uiso 1 1 calc R U . . .
H29B H 0.4358 0.8719 -0.0398 0.126 Uiso 1 1 calc R U . . .
H29C H 0.4289 0.8713 0.0487 0.126 Uiso 1 1 calc R U . . .
C30 C 0.6192(7) 0.8692(5) 0.0306(5) 0.082(3) Uani 1 1 d . . . . .
H30A H 0.5861 0.8949 0.0781 0.124 Uiso 1 1 calc R U . . .
H30B H 0.5971 0.9171 -0.0075 0.124 Uiso 1 1 calc R U . . .
H30C H 0.6965 0.8426 0.0350 0.124 Uiso 1 1 calc R U . . .
C31 C 0.6455(5) 0.7360(4) -0.0596(4) 0.0542(17) Uani 1 1 d . . . . .
C32 C 0.5835(7) 0.6928(6) -0.1030(5) 0.088(3) Uani 1 1 d . . . . .
H32A H 0.6310 0.6505 -0.1394 0.132 Uiso 1 1 calc R U . . .
H32B H 0.5239 0.7407 -0.1285 0.132 Uiso 1 1 calc R U . . .
H32C H 0.5565 0.6602 -0.0683 0.132 Uiso 1 1 calc R U . . .
C33 C 0.6937(6) 0.7850(5) -0.1141(4) 0.073(2) Uani 1 1 d . . . . .
H33A H 0.7380 0.8066 -0.0865 0.110 Uiso 1 1 calc R U . . .
H33B H 0.6362 0.8366 -0.1379 0.110 Uiso 1 1 calc R U . . .
H33C H 0.7370 0.7425 -0.1520 0.110 Uiso 1 1 calc R U . . .
C34 C 0.7135(5) 0.6478(4) 0.0524(4) 0.0556(18) Uani 1 1 d . . . . .
C35 C 0.7764(5) 0.5711(4) 0.1020(4) 0.0561(18) Uani 1 1 d . . . . .
C36 C 0.8886(5) 0.5289(4) 0.0965(4) 0.063(2) Uani 1 1 d . . . . .
H36 H 0.9244 0.5510 0.0618 0.075 Uiso 1 1 calc R U . . .
C37 C 0.7290(5) 0.5359(4) 0.1553(4) 0.0583(19) Uani 1 1 d . . . . .
H37 H 0.6542 0.5634 0.1622 0.070 Uiso 1 1 calc R U . . .
C38 C 0.7917(5) 0.4602(5) 0.1985(4) 0.063(2) Uani 1 1 d . . . . .
H38 H 0.7578 0.4371 0.2339 0.076 Uiso 1 1 calc R U . . .
C39 C 0.9460(5) 0.4551(5) 0.1418(4) 0.064(2) Uani 1 1 d . . . . .
H39 H 1.0211 0.4288 0.1380 0.076 Uiso 1 1 calc R U . . .
C40 C 1.0227(8) 0.2399(8) 0.0009(5) 0.076(2) Uani 1 1 d . . . . .
C41 C 0.9824(6) 0.2382(5) 0.0821(4) 0.0609(19) Uani 1 1 d . . . . .
C42 C 0.8862(6) 0.2306(6) 0.0922(4) 0.072(2) Uani 1 1 d . . . . .
H42 H 0.8514 0.2230 0.0500 0.087 Uiso 1 1 calc R U . . .
C43 C 0.8392(6) 0.2337(5) 0.1631(5) 0.069(2) Uani 1 1 d . . . . .
C44 C 0.7335(14) 0.2220(16) 0.1679(7) 0.146(6) Uani 1 1 d . U . . .
C45 C 1.2317(10) 0.3708(11) 0.3207(7) 0.112(4) Uani 1 1 d . . . . .
C46 C 1.1293(6) 0.3544(5) 0.3210(5) 0.070(2) Uani 1 1 d . . . . .
C47 C 1.0624(7) 0.3787(6) 0.3836(5) 0.087(3) Uani 1 1 d . . . . .
H47 H 1.0817 0.4055 0.4233 0.104 Uiso 1 1 calc R U . . .
C48 C 0.9699(6) 0.3664(5) 0.3922(5) 0.069(2) Uani 1 1 d . . . . .
C49 C 0.9034(12) 0.3982(10) 0.4663(7) 0.116(4) Uani 1 1 d . . . . .
F16 F 0.4420(11) 0.5114(7) 0.3905(6) 0.234(5) Uani 1 1 d . U . D 2
F18A F 0.550(7) 0.491(4) 0.397(3) 0.213(13) Uani 0.18(3) 1 d . U P D 2
F6A F 0.8392(10) 0.5953(8) 0.3196(10) 0.182(10) Uani 0.73(2) 1 d . U P A 1
F13A F 0.329(2) 0.5320(13) 0.0743(11) 0.235(16) Uani 0.80(4) 1 d . U P C 1
F21A F 0.6837(18) 0.239(3) 0.1018(11) 0.110(9) Uani 0.40(4) 1 d . U P E 1
F23A F 1.065(3) 0.2960(17) -0.0114(11) 0.100(14) Uani 0.34(3) 1 d . . P F 2
F27A F 1.2154(18) 0.4491(19) 0.3622(13) 0.104(8) Uani 0.37(3) 1 d . U P G 1
F28A F 0.863(5) 0.489(3) 0.472(3) 0.10(2) Uani 0.14(3) 1 d . U P H 1
C9 C 0.3195(10) 0.8191(10) 0.6162(5) 0.193(8) Uani 1 1 d . . . . .
H9A H 0.3103 0.8804 0.6280 0.289 Uiso 1 1 calc R U . . .
H9B H 0.3878 0.7748 0.6349 0.289 Uiso 1 1 calc R U . . .
H9C H 0.2620 0.8078 0.6394 0.289 Uiso 1 1 calc R U . . .
F19A F 0.7490(14) 0.1493(13) 0.2116(6) 0.242(8) Uani 0.930(12) 1 d . U P E 1
F24A F 1.1130(12) 0.1662(18) -0.0130(7) 0.152(10) Uani 0.63(3) 1 d . . P F 2
F20A F 0.6469(16) 0.319(2) 0.160(6) 0.22(3) Uani 0.37(6) 1 d . . P E 1

loop_
_atom_site_aniso_label
_atom_site_aniso_U_11
_atom_site_aniso_U_22
_atom_site_aniso_U_33
_atom_site_aniso_U_23
_atom_site_aniso_U_13
_atom_site_aniso_U_12
Gd1 0.0550(2) 0.0504(2) 0.0530(2) 0.01367(16) 0.00410(16) -0.01413(17)
Co1 0.0485(5) 0.0460(5) 0.0502(6) 0.0064(4) -0.0057(4) -0.0159(4)
F1 0.300(10) 0.113(5) 0.133(6) 0.037(5) -0.034(7) -0.128(6)
F2 0.276(11) 0.096(5) 0.236(10) -0.046(6) 0.049(8) -0.094(6)
F3 0.205(8) 0.148(6) 0.304(12) 0.047(7) -0.088(8) -0.128(6)
F4 0.126(6) 0.228(10) 0.424(19) 0.127(12) -0.134(9) -0.099(7)
F5 0.186(9) 0.402(19) 0.187(10) 0.140(14) -0.093(8) -0.050(11)
F6B 0.123(13) 0.139(15) 0.157(13) -0.006(9) -0.018(8) -0.050(9)
F7 0.086(4) 0.188(7) 0.204(8) 0.109(6) 0.006(4) 0.029(4)
F8 0.187(7) 0.140(6) 0.227(9) 0.115(6) -0.090(6) -0.082(6)
F9 0.199(7) 0.156(6) 0.082(5) 0.010(5) -0.036(5) -0.007(5)
F10 0.152(7) 0.248(11) 0.208(10) 0.040(8) 0.086(7) -0.087(7)
F11B 0.179(8) 0.54(2) 0.240(12) 0.200(12) -0.074(8) -0.266(11)
F12 0.198(9) 0.186(8) 0.308(13) 0.061(9) 0.066(9) -0.116(7)
F13B 0.12(2) 0.13(2) 0.14(2) -0.006(10) -0.018(9) -0.070(13)
F14 0.299(12) 0.152(7) 0.266(12) 0.058(8) -0.206(11) -0.063(9)
F15 0.34(2) 0.57(3) 0.216(14) -0.217(18) 0.003(11) -0.221(19)
F17 0.175(6) 0.103(4) 0.227(9) 0.086(5) -0.048(6) -0.080(5)
F18 0.119(7) 0.193(13) 0.29(2) 0.195(15) -0.100(9) -0.082(8)
F19B 0.061(18) 0.061(18) 0.061(18) -0.0009(11) -0.0009(11) -0.026(8)
F20B 0.095(10) 0.30(4) 0.135(15) -0.023(14) 0.032(8) -0.122(17)
F21B 0.103(8) 0.138(12) 0.117(8) -0.017(7) -0.002(6) -0.075(8)
F22 0.235(10) 0.392(15) 0.078(5) -0.066(7) 0.046(5) -0.233(11)
F23 0.158(15) 0.140(10) 0.079(7) 0.063(7) 0.004(7) -0.026(9)
F24 0.057(8) 0.099(13) 0.064(8) 0.005(8) 0.001(5) -0.039(7)
F25 0.192(8) 0.247(10) 0.188(9) 0.011(7) 0.016(6) -0.178(8)
F26 0.083(4) 0.267(10) 0.233(10) -0.080(9) 0.014(5) -0.090(6)
F27B 0.102(7) 0.171(11) 0.105(8) -0.029(6) -0.008(5) -0.083(7)
F28B 0.232(17) 0.35(2) 0.138(11) -0.176(13) 0.123(11) -0.245(17)
F29 0.114(5) 0.253(9) 0.176(8) -0.106(7) 0.072(5) -0.097(6)
F30 0.245(10) 0.241(9) 0.087(5) -0.001(6) 0.058(5) -0.136(8)
O1 0.107(5) 0.115(5) 0.069(4) 0.029(4) 0.036(4) 0.001(4)
O2 0.075(3) 0.066(3) 0.058(3) 0.017(3) 0.004(3) 0.002(3)
O3 0.055(3) 0.049(3) 0.073(3) 0.014(2) -0.005(2) -0.007(2)
O4 0.073(4) 0.111(5) 0.088(4) 0.034(4) 0.001(3) -0.036(3)
O5 0.072(3) 0.062(3) 0.066(3) 0.008(3) -0.004(3) -0.029(3)
O6 0.052(3) 0.061(3) 0.062(3) 0.014(3) -0.002(2) -0.007(2)
O7 0.085(4) 0.071(3) 0.086(4) 0.037(3) -0.009(3) -0.037(3)
O8 0.103(4) 0.059(3) 0.088(4) 0.023(3) -0.016(3) -0.038(3)
O9 0.062(3) 0.063(3) 0.061(3) 0.006(3) 0.017(3) -0.003(2)
O10 0.070(3) 0.075(3) 0.077(4) 0.003(3) 0.031(3) -0.006(3)
O11 0.053(3) 0.055(3) 0.054(3) 0.006(2) -0.001(2) -0.020(2)
O12 0.066(3) 0.062(3) 0.048(3) 0.011(2) -0.007(2) -0.026(2)
O13 0.049(3) 0.062(3) 0.061(3) -0.001(2) -0.002(2) -0.025(2)
O14 0.059(3) 0.063(3) 0.061(3) -0.002(3) 0.000(2) -0.029(2)
N1 0.044(3) 0.055(3) 0.050(3) 0.000(3) -0.002(3) -0.012(3)
N2 0.089(5) 0.062(4) 0.048(4) 0.017(3) 0.007(3) -0.011(3)
N3 0.085(4) 0.067(4) 0.036(3) 0.013(3) 0.007(3) -0.001(3)
N4 0.043(3) 0.050(3) 0.053(4) 0.008(3) 0.003(3) -0.008(3)
N5 0.052(3) 0.053(3) 0.056(4) 0.006(3) 0.011(3) -0.012(3)
N6 0.055(3) 0.042(3) 0.062(4) 0.007(3) 0.002(3) -0.012(3)
C1 0.055(4) 0.070(5) 0.065(5) 0.013(4) -0.003(4) -0.017(4)
C2 0.061(4) 0.055(4) 0.051(4) 0.015(3) 0.004(3) -0.013(3)
C3 0.072(5) 0.065(5) 0.067(5) 0.023(4) 0.001(4) -0.023(4)
C4 0.055(4) 0.058(4) 0.058(5) 0.015(4) 0.004(3) -0.014(3)
C5 0.063(4) 0.053(4) 0.045(4) 0.007(3) 0.007(3) -0.014(3)
C6 0.069(5) 0.054(4) 0.042(4) 0.012(3) 0.005(3) -0.007(4)
C7 0.088(6) 0.078(5) 0.055(5) 0.034(4) -0.006(4) -0.019(5)
C8 0.212(14) 0.123(10) 0.34(2) 0.127(13) -0.138(15) -0.114(11)
C10 0.109(7) 0.104(7) 0.054(5) 0.025(5) -0.004(5) -0.006(6)
C11 0.171(12) 0.235(16) 0.119(11) 0.069(11) -0.070(9) -0.110(11)
C12 0.117(8) 0.116(8) 0.093(8) 0.046(7) 0.014(6) 0.010(7)
C13 0.080(8) 0.219(18) 0.192(17) 0.081(15) 0.032(10) -0.053(10)
C14 0.079(6) 0.117(8) 0.084(7) 0.016(6) 0.014(5) -0.049(6)
C15 0.052(5) 0.111(7) 0.097(7) 0.018(6) 0.006(5) -0.026(5)
C16 0.055(5) 0.060(5) 0.070(5) 0.002(4) -0.003(4) -0.002(4)
C17 0.060(5) 0.077(6) 0.091(7) 0.021(6) -0.002(5) -0.001(5)
C18 0.097(8) 0.132(9) 0.155(10) 0.022(9) -0.044(8) -0.050(8)
C19 0.053(5) 0.111(8) 0.106(8) 0.020(6) -0.025(5) -0.029(5)
C20 0.113(8) 0.094(7) 0.125(9) 0.028(7) -0.032(7) -0.057(6)
C21 0.107(7) 0.061(5) 0.082(6) 0.016(5) -0.004(5) -0.042(5)
C22 0.156(11) 0.086(8) 0.121(11) -0.002(7) -0.002(9) -0.071(8)
C23 0.109(7) 0.098(8) 0.216(12) 0.069(8) 0.004(8) -0.064(7)
C24 0.064(5) 0.058(5) 0.111(8) 0.042(5) -0.011(5) -0.021(4)
C25 0.088(6) 0.078(6) 0.140(10) 0.047(6) -0.034(6) -0.045(5)
C26 0.085(6) 0.072(6) 0.099(7) 0.025(5) -0.010(5) -0.033(5)
C27 0.203(16) 0.070(7) 0.144(11) 0.002(8) -0.093(10) -0.031(8)
C28 0.049(4) 0.054(4) 0.055(4) 0.015(3) 0.003(3) -0.010(3)
C29 0.056(4) 0.083(5) 0.071(5) 0.022(5) 0.008(4) 0.009(4)
C30 0.110(6) 0.052(4) 0.084(6) -0.003(4) 0.013(5) -0.034(5)
C31 0.053(4) 0.055(4) 0.053(4) 0.007(3) 0.001(3) -0.021(3)
C32 0.082(6) 0.105(7) 0.087(7) -0.004(5) -0.010(5) -0.050(5)
C33 0.072(5) 0.078(5) 0.062(5) 0.024(4) 0.013(4) -0.027(4)
C34 0.049(4) 0.043(3) 0.060(5) 0.009(3) 0.015(3) -0.007(3)
C35 0.052(4) 0.038(3) 0.064(5) 0.005(3) 0.014(3) -0.006(3)
C36 0.058(4) 0.051(4) 0.073(5) 0.018(4) 0.009(4) -0.018(3)
C37 0.042(3) 0.045(4) 0.071(5) 0.009(4) 0.015(3) -0.003(3)
C38 0.057(4) 0.061(4) 0.066(5) 0.008(4) 0.014(4) -0.022(4)
C39 0.045(4) 0.055(4) 0.084(6) 0.014(4) 0.006(4) -0.017(3)
C40 0.073(6) 0.109(7) 0.054(5) 0.000(5) -0.008(4) -0.045(6)
C41 0.060(4) 0.066(5) 0.053(5) 0.010(4) -0.012(4) -0.023(4)
C42 0.068(5) 0.111(6) 0.052(5) 0.005(5) -0.011(4) -0.051(5)
C43 0.057(4) 0.077(5) 0.077(6) 0.017(5) -0.008(4) -0.034(4)
C44 0.178(14) 0.309(19) 0.045(6) -0.023(9) 0.002(8) -0.191(15)
C45 0.099(8) 0.175(12) 0.104(10) -0.046(9) 0.022(7) -0.099(9)
C46 0.082(5) 0.075(5) 0.064(5) -0.010(4) 0.005(4) -0.042(4)
C47 0.101(6) 0.127(7) 0.067(6) -0.031(5) 0.009(5) -0.080(6)
C48 0.078(5) 0.075(5) 0.061(5) -0.006(4) 0.008(4) -0.041(4)
C49 0.144(11) 0.139(11) 0.093(9) -0.030(8) 0.047(8) -0.088(9)
F16 0.316(12) 0.170(9) 0.198(10) 0.099(8) 0.047(8) -0.095(9)
F18A 0.258(14) 0.183(17) 0.184(16) 0.017(10) 0.002(10) -0.082(11)
F6A 0.128(10) 0.099(7) 0.25(2) 0.001(9) -0.112(11) 0.020(7)
F13A 0.40(4) 0.161(15) 0.237(18) 0.065(13) -0.18(2) -0.20(2)
F21A 0.091(10) 0.135(14) 0.110(11) 0.006(8) -0.018(7) -0.055(9)
F23A 0.18(4) 0.071(15) 0.069(12) 0.015(10) 0.032(16) -0.08(2)
F27A 0.102(10) 0.120(12) 0.119(12) -0.034(8) 0.021(7) -0.074(8)
F28A 0.11(2) 0.10(2) 0.10(2) -0.017(10) -0.002(10) -0.045(12)
C9 0.191(13) 0.192(13) 0.051(6) 0.032(8) 0.021(7) 0.054(10)
F19A 0.363(19) 0.43(2) 0.135(9) 0.038(11) -0.010(9) -0.359(19)
F24A 0.133(10) 0.156(18) 0.096(8) 0.017(9) 0.049(7) 0.003(10)
F20A 0.043(10) 0.114(19) 0.47(9) -0.01(3) 0.05(2) -0.017(11)

loop_
_atom_type_symbol
_atom_type_description
_atom_type_scat_dispersion_real
_atom_type_scat_dispersion_imag
_atom_type_scat_source
C C 0.0030 0.0020 'International Tables Vol C Tables 4.2.6.8 and 6.1.1.4'
H H 0.0000 0.0000 'International Tables Vol C Tables 4.2.6.8 and 6.1.1.4'
Co Co 0.3490 0.9720 'International Tables Vol C Tables 4.2.6.8 and 6.1.1.4'
F F 0.0170 0.0100 'International Tables Vol C Tables 4.2.6.8 and 6.1.1.4'
Gd Gd -0.1653 3.9035 'International Tables Vol C Tables 4.2.6.8 and 6.1.1.4'
N N 0.0060 0.0030 'International Tables Vol C Tables 4.2.6.8 and 6.1.1.4'
O O 0.0110 0.0060 'International Tables Vol C Tables 4.2.6.8 and 6.1.1.4'

loop_
_geom_angle_atom_site_label_1
_geom_angle_atom_site_label_2
_geom_angle_atom_site_label_3
_geom_angle
_geom_angle_site_symmetry_1
_geom_angle_site_symmetry_3
O9 Gd1 O3 93.05(17) . .
O9 Gd1 O7 102.16(18) . .
O3 Gd1 O7 136.81(19) . .
O9 Gd1 O5 74.16(18) . .
O3 Gd1 O5 76.16(18) . .
O7 Gd1 O5 146.84(19) . .
O9 Gd1 O6 74.01(17) . .
O3 Gd1 O6 149.56(18) . .
O7 Gd1 O6 73.54(19) . .
O5 Gd1 O6 73.83(18) . .
O9 Gd1 O2 138.7(2) . .
O3 Gd1 O2 97.73(17) . .
O7 Gd1 O2 96.7(2) . .
O5 Gd1 O2 70.10(19) . .
O6 Gd1 O2 76.79(17) . .
O9 Gd1 O8 72.4(2) . .
O3 Gd1 O8 75.66(18) . .
O7 Gd1 O8 71.1(2) . .
O5 Gd1 O8 134.42(18) . .
O6 Gd1 O8 123.66(18) . .
O2 Gd1 O8 148.9(2) . .
O9 Gd1 O4 148.3(2) . .
O3 Gd1 O4 71.88(18) . .
O7 Gd1 O4 74.31(19) . .
O5 Gd1 O4 125.8(2) . .
O6 Gd1 O4 131.65(18) . .
O2 Gd1 O4 72.2(2) . .
O8 Gd1 O4 76.9(2) . .
O13 Co1 O12 177.70(19) . .
O13 Co1 O14 88.99(19) . .
O12 Co1 O14 89.3(2) . .
O13 Co1 O11 93.60(19) . .
O12 Co1 O11 88.26(19) . .
O14 Co1 O11 174.78(17) . .
O13 Co1 N1 88.8(2) . 1_645
O12 Co1 N1 89.6(2) . 1_645
O14 Co1 N1 88.98(19) . 1_645
O11 Co1 N1 95.60(19) . 1_645
O13 Co1 N6 90.3(2) . .
O12 Co1 N6 91.3(2) . .
O14 Co1 N6 91.2(2) . .
O11 Co1 N6 84.29(19) . .
N1 Co1 N6 179.1(2) 1_645 .
C18 F4 F6B 58.2(14) . .
C18 F6B F4 43.7(11) . .
C27 F13B F14 44.8(13) . .
C27 F14 F13B 58.3(17) . .
F19B F21B C44 96(4) . .
C40 F22 F24A 49.1(10) . .
C49 F29 F28A 56.0(19) . .
N3 O2 Gd1 138.4(5) . .
C16 O3 Gd1 134.5(5) . .
C14 O4 Gd1 131.1(5) . .
C21 O5 Gd1 133.5(5) . .
C19 O6 Gd1 133.6(5) . .
C24 O7 Gd1 135.0(6) . .
C26 O8 Gd1 134.5(6) . .
N4 O9 Gd1 160.2(5) . .
C41 O11 Co1 123.0(4) . .
C43 O12 Co1 123.5(5) . .
C46 O13 Co1 125.9(5) . .
C48 O14 Co1 124.2(5) . .
C2 N1 C1 114.2(5) . .
C2 N1 Co1 125.2(5) . 1_465
C1 N1 Co1 119.9(4) . 1_465
O1 N2 C6 126.5(6) . .
O1 N2 C7 122.3(6) . .
C6 N2 C7 111.1(6) . .
O2 N3 C6 126.8(5) . .
O2 N3 C10 119.1(6) . .
C6 N3 C10 113.1(6) . .
O9 N4 C34 124.9(5) . .
O9 N4 C28 121.9(5) . .
C34 N4 C28 111.8(5) . .
O10 N5 C34 124.6(5) . .
O10 N5 C31 122.4(6) . .
C34 N5 C31 111.9(5) . .
C39 N6 C38 117.2(6) . .
C39 N6 Co1 120.5(4) . .
C38 N6 Co1 121.3(4) . .
N1 C1 C3 125.4(7) . .
N1 C1 H1 117.3 . .
C3 C1 H1 117.3 . .
N1 C2 C4 125.2(6) . .
N1 C2 H2 117.4 . .
C4 C2 H2 117.4 . .
C1 C3 C5 118.0(7) . .
C1 C3 H3 121.0 . .
C5 C3 H3 121.0 . .
C5 C4 C2 119.2(6) . .
C5 C4 H4 120.4 . .
C2 C4 H4 120.4 . .
C4 C5 C3 117.8(6) . .
C4 C5 C6 122.0(6) . .
C3 C5 C6 120.2(6) . .
N3 C6 N2 108.2(6) . .
N3 C6 C5 126.0(6) . .
N2 C6 C5 125.6(6) . .
C9 C7 N2 111.1(8) . .
C9 C7 C10 118.3(10) . .
N2 C7 C10 102.6(6) . .
C9 C7 C8 111.6(11) . .
N2 C7 C8 104.9(8) . .
C10 C7 C8 107.2(10) . .
C7 C8 H8A 109.5 . .
C7 C8 H8B 109.5 . .
H8A C8 H8B 109.5 . .
C7 C8 H8C 109.5 . .
H8A C8 H8C 109.5 . .
H8B C8 H8C 109.5 . .
C12 C10 N3 113.5(8) . .
C12 C10 C7 122.6(10) . .
N3 C10 C7 99.3(7) . .
C12 C10 C11 104.2(10) . .
N3 C10 C11 105.2(8) . .
C7 C10 C11 110.9(9) . .
C10 C11 H11A 109.5 . .
C10 C11 H11B 109.5 . .
H11A C11 H11B 109.5 . .
C10 C11 H11C 109.5 . .
H11A C11 H11C 109.5 . .
H11B C11 H11C 109.5 . .
C10 C12 H12A 109.5 . .
C10 C12 H12B 109.5 . .
H12A C12 H12B 109.5 . .
C10 C12 H12C 109.5 . .
H12A C12 H12C 109.5 . .
H12B C12 H12C 109.5 . .
F11B C13 F12 119(2) . .
F11B C13 F10 100.0(15) . .
F12 C13 F10 98.8(15) . .
F11B C13 C14 116.9(13) . .
F12 C13 C14 113.5(11) . .
F10 C13 C14 103.7(16) . .
O4 C14 C15 128.9(8) . .
O4 C14 C13 115.5(10) . .
C15 C14 C13 115.6(10) . .
C16 C15 C14 121.7(8) . .
C16 C15 H15 119.2 . .
C14 C15 H15 119.2 . .
O3 C16 C15 126.9(7) . .
O3 C16 C17 114.6(7) . .
C15 C16 C17 118.5(8) . .
F7 C17 F9 108.3(10) . .
F7 C17 F8 105.3(9) . .
F9 C17 F8 101.1(9) . .
F7 C17 C16 115.5(8) . .
F9 C17 C16 111.7(8) . .
F8 C17 C16 113.7(9) . .
F4 C18 F6A 120.0(16) . .
F4 C18 F5 98.6(16) . .
F6A C18 F5 95.1(16) . .
F4 C18 F6B 78.1(16) . .
F5 C18 F6B 148.8(19) . .
F4 C18 C19 114.8(13) . .
F6A C18 C19 115.9(13) . .
F5 C18 C19 107.5(13) . .
F6B C18 C19 101.8(16) . .
O6 C19 C20 127.7(8) . .
O6 C19 C18 113.0(10) . .
C20 C19 C18 119.1(10) . .
C21 C20 C19 122.5(9) . .
C21 C20 H20 118.7 . .
C19 C20 H20 118.8 . .
O5 C21 C20 128.7(8) . .
O5 C21 C22 114.7(9) . .
C20 C21 C22 116.6(10) . .
F3 C22 F1 109.2(12) . .
F3 C22 F2 107.1(12) . .
F1 C22 F2 102.0(12) . .
F3 C22 C21 115.2(11) . .
F1 C22 C21 111.8(11) . .
F2 C22 C21 110.5(10) . .
F18A C23 F16 62(3) . .
F18 C23 F17 102.9(13) . .
F18A C23 C24 119(2) . .
F16 C23 C24 111.2(11) . .
F18 C23 C24 112.9(9) . .
F17 C23 C24 113.9(13) . .
O7 C24 C25 128.4(8) . .
O7 C24 C23 112.6(10) . .
C25 C24 C23 119.0(10) . .
C24 C25 C26 120.9(9) . .
C24 C25 H25 119.5 . .
C26 C25 H25 119.6 . .
O8 C26 C25 127.2(10) . .
O8 C26 C27 114.5(9) . .
C25 C26 C27 118.2(10) . .
F14 C27 F13A 116.5(16) . .
F14 C27 F15 95.6(17) . .
F13A C27 F15 92.4(18) . .
F14 C27 F13B 77(2) . .
F15 C27 F13B 141(2) . .
F14 C27 C26 117.2(11) . .
F13A C27 C26 119.2(12) . .
F15 C27 C26 108.4(16) . .
F13B C27 C26 109(2) . .
N4 C28 C29 108.9(5) . .
N4 C28 C31 101.2(5) . .
C29 C28 C31 115.9(6) . .
N4 C28 C30 105.5(6) . .
C29 C28 C30 109.9(6) . .
C31 C28 C30 114.5(6) . .
C28 C29 H29A 109.5 . .
C28 C29 H29B 109.5 . .
H29A C29 H29B 109.5 . .
C28 C29 H29C 109.5 . .
H29A C29 H29C 109.5 . .
H29B C29 H29C 109.5 . .
C28 C30 H30A 109.5 . .
C28 C30 H30B 109.5 . .
H30A C30 H30B 109.5 . .
C28 C30 H30C 109.5 . .
H30A C30 H30C 109.5 . .
H30B C30 H30C 109.5 . .
N5 C31 C32 106.3(6) . .
N5 C31 C33 108.6(5) . .
C32 C31 C33 110.6(6) . .
N5 C31 C28 101.3(5) . .
C32 C31 C28 114.5(6) . .
C33 C31 C28 114.7(6) . .
C31 C32 H32A 109.5 . .
C31 C32 H32B 109.5 . .
H32A C32 H32B 109.5 . .
C31 C32 H32C 109.5 . .
H32A C32 H32C 109.5 . .
H32B C32 H32C 109.5 . .
C31 C33 H33A 109.5 . .
C31 C33 H33B 109.5 . .
H33A C33 H33B 109.5 . .
C31 C33 H33C 109.5 . .
H33A C33 H33C 109.5 . .
H33B C33 H33C 109.5 . .
N4 C34 N5 108.6(5) . .
N4 C34 C35 125.7(6) . .
N5 C34 C35 125.7(6) . .
C37 C35 C36 117.0(6) . .
C37 C35 C34 122.2(6) . .
C36 C35 C34 120.8(6) . .
C39 C36 C35 119.9(6) . .
C39 C36 H36 120.1 . .
C35 C36 H36 120.0 . .
C35 C37 C38 120.1(6) . .
C35 C37 H37 119.9 . .
C38 C37 H37 119.9 . .
N6 C38 C37 122.5(6) . .
N6 C38 H38 118.7 . .
C37 C38 H38 118.7 . .
N6 C39 C36 123.2(6) . .
N6 C39 H39 118.4 . .
C36 C39 H39 118.4 . .
F24 C40 F22 121.4(12) . .
F22 C40 F23A 127.7(14) . .
F22 C40 F24A 84.5(14) . .
F23A C40 F24A 94(2) . .
F24 C40 F23 99.0(18) . .
F22 C40 F23 90.1(11) . .
F24 C40 C41 116.9(10) . .
F22 C40 C41 114.1(8) . .
F23A C40 C41 114.9(11) . .
F24A C40 C41 111.3(9) . .
F23 C40 C41 108.9(9) . .
O11 C41 C42 128.5(7) . .
O11 C41 C40 114.0(7) . .
C42 C41 C40 117.6(7) . .
C41 C42 C43 122.2(7) . .
C41 C42 H42 118.9 . .
C43 C42 H42 118.9 . .
O12 C43 C42 130.3(7) . .
O12 C43 C44 111.8(8) . .
C42 C43 C44 117.9(8) . .
F19A C44 F21A 123.9(19) . .
F20B C44 F21B 125.9(15) . .
F19A C44 F20A 136(4) . .
F21A C44 F20A 67(4) . .
F20B C44 C43 119.4(17) . .
F19A C44 C43 108.5(15) . .
F21A C44 C43 112.0(12) . .
F21B C44 C43 112.5(12) . .
F20A C44 C43 103.9(16) . .
F25 C45 F26 102.1(10) . .
F25 C45 F27B 120.9(13) . .
F26 C45 F27B 95.8(13) . .
F25 C45 F27A 83.3(15) . .
F26 C45 F27A 132.1(14) . .
F25 C45 C46 111.1(11) . .
F26 C45 C46 111.1(10) . .
F27B C45 C46 113.7(10) . .
F27A C45 C46 110.9(11) . .
O13 C46 C47 127.2(8) . .
O13 C46 C45 114.0(7) . .
C47 C46 C45 118.8(8) . .
C48 C47 C46 125.1(8) . .
C48 C47 H47 117.5 . .
C46 C47 H47 117.5 . .
O14 C48 C47 128.6(8) . .
O14 C48 C49 112.9(8) . .
C47 C48 C49 118.5(9) . .
F29 C49 F28B 112.9(15) . .
F29 C49 F28A 71(3) . .
F29 C49 F30 103.8(10) . .
F28B C49 F30 103.6(16) . .
F28A C49 F30 140(3) . .
F29 C49 C48 114.1(12) . .
F28B C49 C48 113.6(9) . .
F28A C49 C48 111(2) . .
F30 C49 C48 107.6(10) . .
F18A F16 C23 63(3) . .
F16 F18A C23 55(3) . .
C44 F21A F20A 62(3) . .
C49 F28A F29 53(3) . .
C7 C9 H9A 109.5 . .
C7 C9 H9B 109.5 . .
H9A C9 H9B 109.5 . .
C7 C9 H9C 109.4 . .
H9A C9 H9C 109.5 . .
H9B C9 H9C 109.5 . .
C40 F24A F22 46.4(7) . .
C44 F20A F21A 51.4(15) . .

loop_
_geom_bond_atom_site_label_1
_geom_bond_atom_site_label_2
_geom_bond_distance
_geom_bond_site_symmetry_2
Gd1 O9 2.318(5) .
Gd1 O3 2.343(4) .
Gd1 O7 2.364(5) .
Gd1 O5 2.368(5) .
Gd1 O6 2.371(5) .
Gd1 O2 2.371(5) .
Gd1 O8 2.381(6) .
Gd1 O4 2.393(6) .
Co1 O13 2.046(5) .
Co1 O12 2.054(5) .
Co1 O14 2.062(5) .
Co1 O11 2.081(5) .
Co1 N1 2.132(5) 1_645
Co1 N6 2.171(5) .
F1 C22 1.284(13) .
F2 C22 1.328(13) .
F3 C22 1.270(13) .
F4 C18 1.215(15) .
F4 F6B 1.72(3) .
F5 C18 1.281(18) .
F6B C18 1.49(3) .
F7 C17 1.258(9) .
F8 C17 1.308(12) .
F9 C17 1.284(11) .
F10 C13 1.42(2) .
F11B C13 1.212(16) .
F12 C13 1.235(16) .
F13B C27 1.45(4) .
F13B F14 1.66(4) .
F14 C27 1.197(13) .
F15 C27 1.30(2) .
F17 C23 1.331(15) .
F18 C23 1.266(14) .
F19B F21B 1.10(6) .
F20B C44 1.16(3) .
F21B C44 1.374(17) .
F22 C40 1.262(11) .
F22 F24A 1.734(17) .
F23 C40 1.318(14) .
F24 C40 1.256(16) .
F25 C45 1.299(14) .
F26 C45 1.313(14) .
F27B C45 1.333(14) .
F28B C49 1.295(13) .
F29 C49 1.276(15) .
F29 F28A 1.50(8) .
F30 C49 1.336(14) .
O1 N2 1.263(7) .
O2 N3 1.298(7) .
O3 C16 1.255(8) .
O4 C14 1.247(10) .
O5 C21 1.241(10) .
O6 C19 1.254(10) .
O7 C24 1.242(10) .
O8 C26 1.250(10) .
O9 N4 1.287(7) .
O10 N5 1.273(6) .
O11 C41 1.257(8) .
O12 C43 1.242(9) .
O13 C46 1.244(9) .
O14 C48 1.250(9) .
N1 C2 1.340(8) .
N1 C1 1.354(8) .
N1 Co1 2.132(5) 1_465
N2 C6 1.365(8) .
N2 C7 1.507(9) .
N3 C6 1.327(8) .
N3 C10 1.525(9) .
N4 C34 1.345(7) .
N4 C28 1.518(8) .
N5 C34 1.355(8) .
N5 C31 1.504(8) .
N6 C39 1.334(8) .
N6 C38 1.339(8) .
C1 C3 1.384(9) .
C1 H1 0.9300 .
C2 C4 1.383(8) .
C2 H2 0.9300 .
C3 C5 1.402(9) .
C3 H3 0.9300 .
C4 C5 1.377(9) .
C4 H4 0.9300 .
C5 C6 1.449(9) .
C7 C9 1.443(12) .
C7 C10 1.531(13) .
C7 C8 1.549(15) .
C8 H8A 0.9600 .
C8 H8B 0.9600 .
C8 H8C 0.9600 .
C10 C12 1.434(12) .
C10 C11 1.594(16) .
C11 H11A 0.9600 .
C11 H11B 0.9600 .
C11 H11C 0.9600 .
C12 H12A 0.9600 .
C12 H12B 0.9600 .
C12 H12C 0.9600 .
C13 C14 1.566(15) .
C14 C15 1.377(12) .
C15 C16 1.371(11) .
C15 H15 0.9300 .
C16 C17 1.505(11) .
C18 F6A 1.243(17) .
C18 C19 1.554(14) .
C19 C20 1.392(12) .
C20 C21 1.384(12) .
C20 H20 0.9300 .
C21 C22 1.542(13) .
C23 F18A 1.40(6) .
C23 F16 1.277(18) .
C23 C24 1.517(13) .
C24 C25 1.355(13) .
C25 C26 1.402(11) .
C25 H25 0.9300 .
C26 C27 1.505(15) .
C27 F13A 1.243(16) .
C28 C29 1.533(9) .
C28 C31 1.534(9) .
C28 C30 1.543(10) .
C29 H29A 0.9600 .
C29 H29B 0.9600 .
C29 H29C 0.9600 .
C30 H30A 0.9600 .
C30 H30B 0.9600 .
C30 H30C 0.9600 .
C31 C32 1.527(10) .
C31 C33 1.532(9) .
C32 H32A 0.9600 .
C32 H32B 0.9600 .
C32 H32C 0.9600 .
C33 H33A 0.9600 .
C33 H33B 0.9600 .
C33 H33C 0.9600 .
C34 C35 1.450(9) .
C35 C37 1.371(9) .
C35 C36 1.388(9) .
C36 C39 1.358(9) .
C36 H36 0.9300 .
C37 C38 1.373(9) .
C37 H37 0.9300 .
C38 H38 0.9300 .
C39 H39 0.9300 .
C40 F23A 1.27(2) .
C40 F24A 1.316(15) .
C40 C41 1.533(10) .
C41 C42 1.377(10) .
C42 C43 1.388(10) .
C42 H42 0.9300 .
C43 C44 1.532(14) .
C44 F19A 1.32(2) .
C44 F21A 1.33(2) .
C44 F20A 1.50(4) .
C45 F27A 1.40(2) .
C45 C46 1.527(12) .
C46 C47 1.373(11) .
C47 C48 1.362(11) .
C47 H47 0.9300 .
C48 C49 1.545(12) .
C49 F28A 1.32(5) .
F16 F18A 1.38(8) .
F21A F20A 1.56(7) .
C9 H9A 0.9600 .
C9 H9B 0.9600 .
C9 H9C 0.9600 .

loop_
_geom_torsion_atom_site_label_1
_geom_torsion_atom_site_label_2
_geom_torsion_atom_site_label_3
_geom_torsion_atom_site_label_4
_geom_torsion
_geom_torsion_site_symmetry_1
Gd1 O2 N3 C6 -89.2(9) .
Gd1 O2 N3 C10 103.3(9) .
Gd1 O9 N4 C34 -122.4(11) .
Gd1 O9 N4 C28 72.0(14) .
C2 N1 C1 C3 2.1(11) .
Co1 N1 C1 C3 -169.0(6) 1_465
C1 N1 C2 C4 -1.4(11) .
Co1 N1 C2 C4 169.1(6) 1_465
N1 C1 C3 C5 0.1(13) .
N1 C2 C4 C5 -1.5(12) .
C2 C4 C5 C3 3.7(11) .
C2 C4 C5 C6 -175.0(7) .
C1 C3 C5 C4 -3.1(11) .
C1 C3 C5 C6 175.7(7) .
O2 N3 C6 N2 179.9(8) .
C10 N3 C6 N2 -12.0(11) .
O2 N3 C6 C5 -4.0(14) .
C10 N3 C6 C5 164.1(9) .
O1 N2 C6 N3 178.7(8) .
C7 N2 C6 N3 -4.3(10) .
O1 N2 C6 C5 2.6(14) .
C7 N2 C6 C5 179.5(8) .
C4 C5 C6 N3 -23.8(13) .
C3 C5 C6 N3 157.4(8) .
C4 C5 C6 N2 151.6(8) .
C3 C5 C6 N2 -27.1(13) .
O1 N2 C7 C9 -37.5(14) .
C6 N2 C7 C9 145.4(10) .
O1 N2 C7 C10 -164.9(9) .
C6 N2 C7 C10 18.0(10) .
O1 N2 C7 C8 83.2(11) .
C6 N2 C7 C8 -93.9(10) .
O2 N3 C10 C12 -36.8(14) .
C6 N3 C10 C12 154.1(9) .
O2 N3 C10 C7 -168.7(8) .
C6 N3 C10 C7 22.2(11) .
O2 N3 C10 C11 76.5(10) .
C6 N3 C10 C11 -92.6(10) .
C9 C7 C10 C12 89.6(14) .
N2 C7 C10 C12 -147.8(9) .
C8 C7 C10 C12 -37.6(13) .
C9 C7 C10 N3 -144.6(10) .
N2 C7 C10 N3 -21.9(9) .
C8 C7 C10 N3 88.2(9) .
C9 C7 C10 C11 -34.2(12) .
N2 C7 C10 C11 88.4(9) .
C8 C7 C10 C11 -161.4(8) .
Gd1 O4 C14 C15 -19.8(17) .
Gd1 O4 C14 C13 161.2(11) .
F11B C13 C14 O4 -180.0(19) .
F12 C13 C14 O4 -35(3) .
F10 C13 C14 O4 71.1(14) .
F11B C13 C14 C15 1(3) .
F12 C13 C14 C15 145.9(17) .
F10 C13 C14 C15 -108.0(13) .
O4 C14 C15 C16 1.3(18) .
C13 C14 C15 C16 -179.7(13) .
Gd1 O3 C16 C15 15.9(13) .
Gd1 O3 C16 C17 -164.2(6) .
C14 C15 C16 O3 1.4(15) .
C14 C15 C16 C17 -178.5(9) .
O3 C16 C17 F7 -152.0(10) .
C15 C16 C17 F7 27.9(15) .
O3 C16 C17 F9 83.7(12) .
C15 C16 C17 F9 -96.4(11) .
O3 C16 C17 F8 -30.0(12) .
C15 C16 C17 F8 149.9(9) .
F6B F4 C18 F5 148(2) .
F6B F4 C18 C19 -98(2) .
F4 F6B C18 F5 -87(4) .
F4 F6B C18 C19 113.2(14) .
Gd1 O6 C19 C20 -0.6(16) .
Gd1 O6 C19 C18 -175.8(8) .
F4 C18 C19 O6 176.6(15) .
F6A C18 C19 O6 30(2) .
F5 C18 C19 O6 -74.8(18) .
F6B C18 C19 O6 94.4(19) .
F4 C18 C19 C20 1(2) .
F6A C18 C19 C20 -145.7(17) .
F5 C18 C19 C20 109.5(17) .
F6B C18 C19 C20 -81(2) .
O6 C19 C20 C21 3.3(19) .
C18 C19 C20 C21 178.2(11) .
Gd1 O5 C21 C20 0.0(16) .
Gd1 O5 C21 C22 -178.7(7) .
C19 C20 C21 O5 -3.0(18) .
C19 C20 C21 C22 175.7(10) .
O5 C21 C22 F3 179.2(11) .
C20 C21 C22 F3 0.4(17) .
O5 C21 C22 F1 -55.3(14) .
C20 C21 C22 F1 125.8(13) .
O5 C21 C22 F2 57.6(15) .
C20 C21 C22 F2 -121.3(12) .
Gd1 O7 C24 C25 13.9(15) .
Gd1 O7 C24 C23 -166.7(7) .
F18A C23 C24 O7 3(4) .
F16 C23 C24 O7 71.4(15) .
F18 C23 C24 O7 -61.3(19) .
F17 C23 C24 O7 -178.3(10) .
F18A C23 C24 C25 -178(4) .
F16 C23 C24 C25 -109.1(16) .
F18 C23 C24 C25 118.1(17) .
F17 C23 C24 C25 1.2(16) .
O7 C24 C25 C26 2.7(16) .
C23 C24 C25 C26 -176.6(9) .
Gd1 O8 C26 C25 -9.6(14) .
Gd1 O8 C26 C27 165.5(10) .
C24 C25 C26 O8 -4.7(15) .
C24 C25 C26 C27 -179.7(12) .
F13B F14 C27 F15 141(2) .
F13B F14 C27 C26 -105(3) .
F14 F13B C27 F15 -83(4) .
F14 F13B C27 C26 114.7(13) .
O8 C26 C27 F14 -36(2) .
C25 C26 C27 F14 139.4(17) .
O8 C26 C27 F13A 174(2) .
C25 C26 C27 F13A -10(3) .
O8 C26 C27 F15 70.5(18) .
C25 C26 C27 F15 -113.9(18) .
O8 C26 C27 F13B -121(3) .
C25 C26 C27 F13B 55(3) .
O9 N4 C28 C29 -51.8(9) .
C34 N4 C28 C29 140.9(7) .
O9 N4 C28 C31 -174.4(6) .
C34 N4 C28 C31 18.3(7) .
O9 N4 C28 C30 66.1(7) .
C34 N4 C28 C30 -101.2(7) .
O10 N5 C31 C32 69.0(8) .
C34 N5 C31 C32 -99.5(7) .
O10 N5 C31 C33 -50.0(9) .
C34 N5 C31 C33 141.5(7) .
O10 N5 C31 C28 -171.0(6) .
C34 N5 C31 C28 20.4(7) .
N4 C28 C31 N5 -21.3(6) .
C29 C28 C31 N5 -139.0(6) .
C30 C28 C31 N5 91.5(7) .
N4 C28 C31 C32 92.5(7) .
C29 C28 C31 C32 -25.1(9) .
C30 C28 C31 C32 -154.6(6) .
N4 C28 C31 C33 -138.1(6) .
C29 C28 C31 C33 104.3(7) .
C30 C28 C31 C33 -25.2(8) .
O9 N4 C34 N5 -173.0(6) .
C28 N4 C34 N5 -6.2(8) .
O9 N4 C34 C35 7.1(11) .
C28 N4 C34 C35 174.0(7) .
O10 N5 C34 N4 -177.8(6) .
C31 N5 C34 N4 -9.6(8) .
O10 N5 C34 C35 2.0(12) .
C31 N5 C34 C35 170.3(7) .
N4 C34 C35 C37 37.5(12) .
N5 C34 C35 C37 -142.4(8) .
N4 C34 C35 C36 -143.7(7) .
N5 C34 C35 C36 36.5(12) .
C37 C35 C36 C39 1.2(11) .
C34 C35 C36 C39 -177.8(7) .
C36 C35 C37 C38 -2.2(11) .
C34 C35 C37 C38 176.7(7) .
C39 N6 C38 C37 2.0(11) .
Co1 N6 C38 C37 -166.5(6) .
C35 C37 C38 N6 0.7(12) .
C38 N6 C39 C36 -3.1(11) .
Co1 N6 C39 C36 165.5(6) .
C35 C36 C39 N6 1.6(12) .
F24A F22 C40 F23A 91(2) .
F24A F22 C40 C41 -110.9(12) .
Co1 O11 C41 C42 -19.3(10) .
Co1 O11 C41 C40 160.9(5) .
F24 C40 C41 O11 9(2) .
F22 C40 C41 O11 159.3(10) .
F23A C40 C41 O11 -39(2) .
F24A C40 C41 O11 65.8(17) .
F23 C40 C41 O11 -101.8(13) .
F24 C40 C41 C42 -170.5(18) .
F22 C40 C41 C42 -20.5(14) .
F23A C40 C41 C42 141(2) .
F24A C40 C41 C42 -114.1(16) .
F23 C40 C41 C42 78.4(15) .
O11 C41 C42 C43 4.0(13) .
C40 C41 C42 C43 -176.2(8) .
Co1 O12 C43 C42 9.7(12) .
Co1 O12 C43 C44 -170.1(10) .
C41 C42 C43 O12 1.7(14) .
C41 C42 C43 C44 -178.5(12) .
F19B F21B C44 F20B -122(5) .
F19B F21B C44 C43 75(3) .
O12 C43 C44 F20B 38(3) .
C42 C43 C44 F20B -141(3) .
O12 C43 C44 F19A -59.4(18) .
C42 C43 C44 F19A 120.8(12) .
O12 C43 C44 F21A 160(2) .
C42 C43 C44 F21A -19(3) .
O12 C43 C44 F21B -157.5(16) .
C42 C43 C44 F21B 23(2) .
O12 C43 C44 F20A 90(4) .
C42 C43 C44 F20A -90(4) .
Co1 O13 C46 C47 -1.8(12) .
Co1 O13 C46 C45 178.1(8) .
F25 C45 C46 O13 57.0(14) .
F26 C45 C46 O13 -55.9(14) .
F27B C45 C46 O13 -162.6(13) .
F27A C45 C46 O13 147.8(16) .
F25 C45 C46 C47 -123.1(11) .
F26 C45 C46 C47 123.9(11) .
F27B C45 C46 C47 17.3(19) .
F27A C45 C46 C47 -32(2) .
O13 C46 C47 C48 1.1(16) .
C45 C46 C47 C48 -178.7(10) .
Co1 O14 C48 C47 -2.4(12) .
Co1 O14 C48 C49 178.4(7) .
C46 C47 C48 O14 1.3(16) .
C46 C47 C48 C49 -179.6(10) .
F28A F29 C49 F30 138(3) .
F28A F29 C49 C48 -105(3) .
O14 C48 C49 F29 -38.0(14) .
C47 C48 C49 F29 142.8(10) .
O14 C48 C49 F28B -169.4(17) .
C47 C48 C49 F28B 11(2) .
O14 C48 C49 F28A -115(4) .
C47 C48 C49 F28A 65(4) .
O14 C48 C49 F30 76.5(13) .
C47 C48 C49 F30 -102.7(11) .
C24 C23 F16 F18A -112(3) .
C24 C23 F18A F16 100(3) .
F19A C44 F21A F20A 131(3) .
C43 C44 F21A F20A -96(3) .
F30 C49 F28A F29 -89(5) .
C48 C49 F28A F29 109.2(18) .
F23A C40 F24A F22 -127.5(14) .
C41 C40 F24A F22 113.8(11) .
F19A C44 F20A F21A -115(4) .
C43 C44 F20A F21A 108.2(14) .
